data_2017858
loop_
_publ_author_name
'Andrade, L. C. R.'
'Paix\~ao, J. A.'
'de Almeida, M. J. M.'
'Neves, M. A. C.'
'S\'a e Melo, M. L.'

_publ_section_title
;
 6-[(4-Fluorophenyl)(1<i>H</i>-imidazol-1-yl)methyl]-1,3-benzodioxol-5-ol
 and
 6-[(4-methoxyphenyl)(1<i>H</i>-imidazol-1-yl)methyl]-1,3-benzodioxol-5-ol
;
_journal_coeditor_code SK3380
_journal_issue 10
_journal_name_full 'Acta Crystallographica Section C'
_journal_page_first o499
_journal_page_last o502
_journal_paper_doi 10.1107/S0108270110034773
_journal_volume 66
_journal_year 2010
_chemical_formula_iupac 'C17 H13 F N2 O3'
_chemical_formula_moiety 'C17 H13 F N2 O3'
_chemical_formula_sum 'C17 H13 F N2 O3'
_chemical_formula_weight 312.29
_chemical_name_systematic
;
6-[(4-Fluorophenyl)(1<i>H</i>-imidazol-1-yl)methyl]-1,3-benzodioxol-5-ol
;
_space_group_IT_number 14
_space_group_name_Hall '-P 2ybc'
_symmetry_cell_setting monoclinic
_symmetry_space_group_name_Hall '-P 2ybc'
_symmetry_space_group_name_H-M 'P 1 21/c 1'
_atom_sites_solution_hydrogens geom
_atom_sites_solution_primary direct
_atom_sites_solution_secondary difmap
_audit_creation_method SHELXL97
_cell_angle_alpha 90.00
_cell_angle_beta 111.9660(10)
_cell_angle_gamma 90.00
_cell_formula_units_Z 4
_cell_length_a 7.5621(2)
_cell_length_b 24.0471(6)
_cell_length_c 8.8524(2)
_cell_measurement_reflns_used 5230
_cell_measurement_temperature 293(2)
_cell_measurement_theta_max 25.75
_cell_measurement_theta_min 2.62
_cell_volume 1492.92(6)
_computing_cell_refinement 'SAINT (Bruker, 2003)'
_computing_data_collection 'APEX2 (Bruker, 2006)'
_computing_data_reduction 'SAINT (Bruker, 2003)'
_computing_molecular_graphics 'ORTEPII (Johnson, 1976)'
_computing_publication_material 'SHELXL97 (Sheldrick, 2008)'
_computing_structure_refinement 'SHELXL97 (Sheldrick, 2008)'
_computing_structure_solution 'SHELXS97 (Sheldrick, 2008)'
_diffrn_ambient_temperature 293(2)
_diffrn_measured_fraction_theta_full 0.994
_diffrn_measured_fraction_theta_max 0.994
_diffrn_measurement_device_type 'Bruker APEXII CCD area-detector'
_diffrn_measurement_method '\f and \w'
_diffrn_radiation_monochromator graphite
_diffrn_radiation_source 'fine-focus sealed tube'
_diffrn_radiation_type MoK\a
_diffrn_radiation_wavelength 0.71073
_diffrn_reflns_av_R_equivalents 0.0258
_diffrn_reflns_av_sigmaI/netI 0.0207
_diffrn_reflns_limit_h_max 9
_diffrn_reflns_limit_h_min -9
_diffrn_reflns_limit_k_max 31
_diffrn_reflns_limit_k_min -30
_diffrn_reflns_limit_l_max 11
_diffrn_reflns_limit_l_min -11
_diffrn_reflns_number 32248
_diffrn_reflns_theta_full 27.48
_diffrn_reflns_theta_max 27.48
_diffrn_reflns_theta_min 1.69
_exptl_absorpt_coefficient_mu 0.105
_exptl_absorpt_correction_T_max 0.979
_exptl_absorpt_correction_T_min 0.894
_exptl_absorpt_correction_type multi-scan
_exptl_absorpt_process_details '(SADABS; Sheldrick, 2000)'
_exptl_crystal_colour colourless
_exptl_crystal_density_diffrn 1.389
_exptl_crystal_density_method 'not measured'
_exptl_crystal_description prism
_exptl_crystal_F_000 648
_exptl_crystal_size_max 0.42
_exptl_crystal_size_mid 0.22
_exptl_crystal_size_min 0.20
_refine_diff_density_max 0.169
_refine_diff_density_min -0.238
_refine_ls_extinction_method none
_refine_ls_goodness_of_fit_ref 1.040
_refine_ls_hydrogen_treatment constr
_refine_ls_matrix_type full
_refine_ls_number_parameters 209
_refine_ls_number_reflns 3406
_refine_ls_number_restraints 0
_refine_ls_restrained_S_all 1.040
_refine_ls_R_factor_all 0.0728
_refine_ls_R_factor_gt 0.0439
_refine_ls_shift/su_max 0.000
_refine_ls_shift/su_mean 0.000
_refine_ls_structure_factor_coef Fsqd
_refine_ls_weighting_details 'calc w = 1/[\s^2^(Fo^2^)+(0.0562P)^2^+0.3355P] where P=(Fo^2^+2Fc^2^)/3'
_refine_ls_weighting_scheme calc
_refine_ls_wR_factor_gt 0.1092
_refine_ls_wR_factor_ref 0.1245
_reflns_number_gt 2328
_reflns_number_total 3406
_reflns_threshold_expression I>2\s(I)
_cod_data_source_file sk3380.cif
_cod_data_source_block I
_cod_original_sg_symbol_H-M 'P 21/c'
_cod_database_code 2017858
_cod_database_fobs_code 2017858

loop_
_symmetry_equiv_pos_as_xyz
'x, y, z'
'-x, y+1/2, -z+1/2'
'-x, -y, -z'
'x, -y-1/2, z-1/2'

loop_
_atom_site_type_symbol
_atom_site_label
_atom_site_fract_x
_atom_site_fract_y
_atom_site_fract_z
_atom_site_U_iso_or_equiv
_atom_site_adp_type
_atom_site_calc_flag
_atom_site_refinement_flags
_atom_site_occupancy
_atom_site_disorder_assembly
_atom_site_disorder_group
F F1 0.6623(2) 0.30494(6) 1.0356(2) 0.1205(6) Uani d . 1 . .
O O13 0.02089(18) 0.12585(5) 0.42054(12) 0.0519(3) Uani d . 1 . .
H H13 0.0133 0.1201 0.3270 0.078 Uiso calc R 1 . .
O O14 0.35440(18) -0.05068(5) 0.53017(14) 0.0584(3) Uani d . 1 . .
O O16 0.4351(2) -0.04209(5) 0.80728(14) 0.0656(4) Uani d . 1 . .
N N2 0.02861(19) 0.12554(6) 0.87612(14) 0.0426(3) Uani d . 1 . .
N N4 -0.0025(2) 0.11365(7) 1.11106(16) 0.0584(4) Uani d . 1 . .
C C1 0.1054(2) 0.14161(7) 0.75046(17) 0.0431(4) Uani d . 1 . .
H H1 0.0008 0.1585 0.6596 0.052 Uiso calc R 1 . .
C C3 0.0970(3) 0.13761(8) 1.03583(18) 0.0519(4) Uani d . 1 . .
H H3 0.2022 0.1602 1.0869 0.062 Uiso calc R 1 . .
C C5 -0.1417(3) 0.08435(8) 0.9932(2) 0.0589(5) Uani d . 1 . .
H H5 -0.2342 0.0627 1.0106 0.071 Uiso calc R 1 . .
C C6 -0.1249(3) 0.09159(8) 0.8485(2) 0.0542(4) Uani d . 1 . .
H H6 -0.2026 0.0764 0.7492 0.065 Uiso calc R 1 . .
C C7 0.1683(2) 0.09006(6) 0.68609(16) 0.0403(4) Uani d . 1 . .
C C8 0.1232(2) 0.08447(7) 0.51906(17) 0.0392(4) Uani d . 1 . .
C C9 0.1804(2) 0.03744(7) 0.45566(17) 0.0434(4) Uani d . 1 . .
H H9 0.1491 0.0332 0.3442 0.052 Uiso calc R 1 . .
C C10 0.2830(2) -0.00160(7) 0.56296(18) 0.0422(4) Uani d . 1 . .
C C11 0.3295(2) 0.00352(7) 0.72798(18) 0.0446(4) Uani d . 1 . .
C C12 0.2722(2) 0.04825(7) 0.79189(18) 0.0483(4) Uani d . 1 . .
H H12 0.3013 0.0510 0.9034 0.058 Uiso calc R 1 . .
C C15 0.4361(3) -0.07853(8) 0.6824(2) 0.0594(5) Uani d . 1 . .
H H15A 0.3630 -0.1117 0.6824 0.071 Uiso calc R 1 . .
H H15B 0.5658 -0.0896 0.7007 0.071 Uiso calc R 1 . .
C C17 0.2580(2) 0.18574(7) 0.81971(19) 0.0462(4) Uani d . 1 . .
C C18 0.2077(3) 0.23938(8) 0.8468(2) 0.0601(5) Uani d . 1 . .
H H18 0.0794 0.2485 0.8155 0.072 Uiso calc R 1 . .
C C19 0.3435(3) 0.27926(8) 0.9188(3) 0.0718(6) Uani d . 1 . .
H H19 0.3081 0.3149 0.9371 0.086 Uiso calc R 1 . .
C C20 0.5284(3) 0.26567(9) 0.9621(3) 0.0770(6) Uani d . 1 . .
C C21 0.5845(3) 0.21460(10) 0.9346(4) 0.0974(9) Uani d . 1 . .
H H21 0.7133 0.2065 0.9635 0.117 Uiso calc R 1 . .
C C22 0.4480(3) 0.17449(9) 0.8629(3) 0.0744(6) Uani d . 1 . .
H H22 0.4859 0.1393 0.8437 0.089 Uiso calc R 1 . .

loop_
_atom_site_aniso_label
_atom_site_aniso_U_11
_atom_site_aniso_U_22
_atom_site_aniso_U_33
_atom_site_aniso_U_12
_atom_site_aniso_U_13
_atom_site_aniso_U_23
F1 0.1039(11) 0.0742(9) 0.1676(16) -0.0321(8) 0.0326(11) -0.0211(9)
O13 0.0651(7) 0.0642(7) 0.0272(5) 0.0092(6) 0.0184(5) 0.0070(5)
O14 0.0666(8) 0.0635(8) 0.0443(7) 0.0117(6) 0.0197(6) -0.0082(6)
O16 0.0820(9) 0.0646(8) 0.0414(7) 0.0231(7) 0.0132(6) -0.0001(6)
N2 0.0469(7) 0.0555(8) 0.0261(6) 0.0038(6) 0.0146(5) -0.0004(6)
N4 0.0732(10) 0.0730(10) 0.0326(7) 0.0068(8) 0.0238(7) 0.0057(7)
C1 0.0490(9) 0.0553(9) 0.0258(7) 0.0083(8) 0.0149(6) 0.0043(7)
C3 0.0585(11) 0.0677(11) 0.0265(7) 0.0014(9) 0.0124(7) 0.0007(7)
C5 0.0660(12) 0.0662(12) 0.0523(10) 0.0012(10) 0.0311(9) 0.0034(9)
C6 0.0578(10) 0.0670(11) 0.0395(9) -0.0044(9) 0.0202(8) -0.0080(8)
C7 0.0423(8) 0.0513(9) 0.0268(7) -0.0007(7) 0.0125(6) -0.0013(6)
C8 0.0381(8) 0.0531(9) 0.0273(7) -0.0045(7) 0.0131(6) 0.0020(7)
C9 0.0456(9) 0.0604(10) 0.0265(7) -0.0046(8) 0.0160(7) -0.0037(7)
C10 0.0389(8) 0.0525(9) 0.0369(8) -0.0024(7) 0.0161(7) -0.0079(7)
C11 0.0445(9) 0.0529(9) 0.0322(8) 0.0043(8) 0.0097(7) 0.0018(7)
C12 0.0560(10) 0.0603(10) 0.0253(7) 0.0057(8) 0.0116(7) -0.0017(7)
C15 0.0618(11) 0.0623(11) 0.0526(10) 0.0106(9) 0.0197(9) -0.0047(9)
C17 0.0547(10) 0.0482(9) 0.0388(8) 0.0067(8) 0.0208(7) 0.0045(7)
C18 0.0631(11) 0.0555(11) 0.0648(12) 0.0134(9) 0.0275(10) 0.0089(9)
C19 0.0905(16) 0.0439(10) 0.0847(15) 0.0015(10) 0.0371(13) -0.0008(10)
C20 0.0741(15) 0.0549(12) 0.0975(17) -0.0132(11) 0.0269(13) -0.0053(11)
C21 0.0572(13) 0.0702(15) 0.153(3) -0.0013(12) 0.0262(14) -0.0161(16)
C22 0.0561(12) 0.0550(11) 0.1079(18) 0.0035(10) 0.0256(11) -0.0125(11)

loop_
_atom_type_symbol
_atom_type_description
_atom_type_scat_dispersion_real
_atom_type_scat_dispersion_imag
_atom_type_scat_source
C C 0.0033 0.0016 'International Tables Vol C Tables 4.2.6.8 and 6.1.1.4'
H H 0.0000 0.0000 'International Tables Vol C Tables 4.2.6.8 and 6.1.1.4'
N N 0.0061 0.0033 'International Tables Vol C Tables 4.2.6.8 and 6.1.1.4'
O O 0.0106 0.0060 'International Tables Vol C Tables 4.2.6.8 and 6.1.1.4'
F F 0.0171 0.0103 'International Tables Vol C Tables 4.2.6.8 and 6.1.1.4'

loop_
_geom_angle_atom_site_label_1
_geom_angle_atom_site_label_2
_geom_angle_atom_site_label_3
_geom_angle_site_symmetry_1
_geom_angle_site_symmetry_3
_geom_angle
_geom_angle_publ_flag
C8 O13 H13 . . 109.5 ?
C10 O14 C15 . . 105.66(12) ?
C11 O16 C15 . . 105.41(13) ?
C3 N2 C6 . . 106.53(14) ?
C3 N2 C1 . . 128.89(14) ?
C6 N2 C1 . . 124.48(13) ?
C3 N4 C5 . . 105.28(14) ?
N2 C1 C7 . . 109.57(13) ?
N2 C1 C17 . . 109.29(12) ?
C7 C1 C17 . . 115.21(13) ?
N2 C1 H1 . . 107.5 ?
C7 C1 H1 . . 107.5 ?
C17 C1 H1 . . 107.5 ?
N4 C3 N2 . . 111.85(16) ?
N4 C3 H3 . . 124.1 ?
N2 C3 H3 . . 124.1 ?
C6 C5 N4 . . 109.83(17) ?
C6 C5 H5 . . 125.1 ?
N4 C5 H5 . . 125.1 ?
C5 C6 N2 . . 106.50(16) ?
C5 C6 H6 . . 126.7 ?
N2 C6 H6 . . 126.7 ?
C8 C7 C12 . . 119.65(14) ?
C8 C7 C1 . . 119.44(13) ?
C12 C7 C1 . . 120.91(13) ?
O13 C8 C7 . . 117.73(14) ?
O13 C8 C9 . . 121.41(13) ?
C7 C8 C9 . . 120.86(14) ?
C10 C9 C8 . . 117.41(13) ?
C10 C9 H9 . . 121.3 ?
C8 C9 H9 . . 121.3 ?
C9 C10 O14 . . 127.95(14) ?
C9 C10 C11 . . 122.35(15) ?
O14 C10 C11 . . 109.71(14) ?
C12 C11 C10 . . 121.24(15) ?
C12 C11 O16 . . 129.01(14) ?
C10 C11 O16 . . 109.75(14) ?
C11 C12 C7 . . 118.47(14) ?
C11 C12 H12 . . 120.8 ?
C7 C12 H12 . . 120.8 ?
O16 C15 O14 . . 108.78(14) ?
O16 C15 H15A . . 109.9 ?
O14 C15 H15A . . 109.9 ?
O16 C15 H15B . . 109.9 ?
O14 C15 H15B . . 109.9 ?
H15A C15 H15B . . 108.3 ?
C22 C17 C18 . . 117.46(17) ?
C22 C17 C1 . . 122.33(15) ?
C18 C17 C1 . . 120.17(16) ?
C19 C18 C17 . . 121.48(19) ?
C19 C18 H18 . . 119.3 ?
C17 C18 H18 . . 119.3 ?
C20 C19 C18 . . 118.64(19) ?
C20 C19 H19 . . 120.7 ?
C18 C19 H19 . . 120.7 ?
C19 C20 C21 . . 122.2(2) ?
C19 C20 F1 . . 118.5(2) ?
C21 C20 F1 . . 119.4(2) ?
C20 C21 C22 . . 119.1(2) ?
C20 C21 H21 . . 120.4 ?
C22 C21 H21 . . 120.4 ?
C17 C22 C21 . . 121.09(19) ?
C17 C22 H22 . . 119.5 ?
C21 C22 H22 . . 119.5 ?

loop_
_geom_bond_atom_site_label_1
_geom_bond_atom_site_label_2
_geom_bond_site_symmetry_2
_geom_bond_distance
_geom_bond_publ_flag
F1 C20 . 1.359(2) ?
O13 C8 . 1.3582(18) ?
O13 H13 . 0.8200 ?
O14 C10 . 1.3733(19) ?
O14 C15 . 1.423(2) ?
O16 C11 . 1.3836(19) ?
O16 C15 . 1.412(2) ?
N2 C3 . 1.3430(19) ?
N2 C6 . 1.364(2) ?
N2 C1 . 1.4856(19) ?
N4 C3 . 1.310(2) ?
N4 C5 . 1.368(2) ?
C1 C7 . 1.514(2) ?
C1 C17 . 1.518(2) ?
C1 H1 . 0.9800 ?
C3 H3 . 0.9300 ?
C5 C6 . 1.345(2) ?
C5 H5 . 0.9300 ?
C6 H6 . 0.9300 ?
C7 C8 . 1.3939(19) yes
C7 C12 . 1.398(2) yes
C8 C9 . 1.401(2) yes
C9 C10 . 1.354(2) yes
C9 H9 . 0.9300 ?
C10 C11 . 1.374(2) yes
C11 C12 . 1.360(2) yes
C12 H12 . 0.9300 ?
C15 H15A . 0.9700 ?
C15 H15B . 0.9700 ?
C17 C22 . 1.369(3) yes
C17 C18 . 1.391(2) yes
C18 C19 . 1.375(3) yes
C18 H18 . 0.9300 ?
C19 C20 . 1.345(3) yes
C19 H19 . 0.9300 ?
C20 C21 . 1.351(3) yes
C21 C22 . 1.381(3) yes
C21 H21 . 0.9300 ?
C22 H22 . 0.9300 ?

loop_
_geom_hbond_atom_site_label_D
_geom_hbond_atom_site_label_H
_geom_hbond_atom_site_label_A
_geom_hbond_site_symmetry_A
_geom_hbond_distance_DH
_geom_hbond_distance_HA
_geom_hbond_distance_DA
_geom_hbond_angle_DHA
O13 H13 N4 1_554 0.82 1.88 2.6947(17) 175

loop_
_cod_related_entry_id
_cod_related_entry_database
_cod_related_entry_code
1 ChemSpider 301340
